data_4303871
loop_
_publ_author_name
'Didier Savard'
'Po-Heng Lin'
'Tara J. Burchell'
'Ilia Korobkov'
'Wolfgang Wernsdorfer'
'Rodolphe Cl\'erac'
'Muralee Murugesu'

_publ_section_title
;
Two-Dimensional Networks of Lanthanide Cubane-Shaped Dumbbells
;
_journal_name_full 'Inorganic Chemistry'
_journal_page_first 11748
_journal_page_last 11754
_journal_paper_doi 10.1021/ic901807k
_journal_volume 48
_journal_year 2009
_chemical_formula_sum 'C133 H182 Dy8 N36 O61'
_chemical_formula_weight 4561.15
_chemical_name_systematic
; 
 ? 
;
_space_group_IT_number 2
_symmetry_cell_setting triclinic
_symmetry_space_group_name_Hall '-P 1'
_symmetry_space_group_name_H-M 'P -1'
_atom_sites_solution_hydrogens geom
_atom_sites_solution_primary direct
_atom_sites_solution_secondary difmap
_audit_creation_method SHELXL-97
_cell_angle_alpha 91.545(4)
_cell_angle_beta 96.707(4)
_cell_angle_gamma 101.977(4)
_cell_formula_units_Z 1
_cell_length_a 16.446(4)
_cell_length_b 16.476(4)
_cell_length_c 19.793(5)
_cell_measurement_reflns_used 6052
_cell_measurement_temperature 203(2)
_cell_measurement_theta_max 26.29
_cell_measurement_theta_min 2.37
_cell_volume 5203(2)
_computing_cell_refinement 'Bruker SMART'
_computing_data_collection 'Bruker SMART'
_computing_data_reduction 'Bruker SAINT'
_computing_molecular_graphics 'Bruker SHELXTL'
_computing_publication_material 'Bruker SHELXTL'
_computing_structure_refinement 'SHELXL-97 (Sheldrick, 1997)'
_computing_structure_solution 'SHELXS-97 (Sheldrick, 1990)'
_diffrn_ambient_temperature 203(2)
_diffrn_measured_fraction_theta_full 0.996
_diffrn_measured_fraction_theta_max 0.996
_diffrn_measurement_device_type 'CCD area detector'
_diffrn_measurement_method 'phi and omega scans'
_diffrn_radiation_monochromator graphite
_diffrn_radiation_source 'fine-focus sealed tube'
_diffrn_radiation_type MoK\a
_diffrn_radiation_wavelength 0.71073
_diffrn_reflns_av_R_equivalents 0.1542
_diffrn_reflns_av_sigmaI/netI 0.1981
_diffrn_reflns_limit_h_max 18
_diffrn_reflns_limit_h_min -18
_diffrn_reflns_limit_k_max 18
_diffrn_reflns_limit_k_min -18
_diffrn_reflns_limit_l_max 21
_diffrn_reflns_limit_l_min -21
_diffrn_reflns_number 42449
_diffrn_reflns_theta_full 23.26
_diffrn_reflns_theta_max 23.26
_diffrn_reflns_theta_min 2.07
_exptl_absorpt_coefficient_mu 2.912
_exptl_absorpt_correction_T_max 0.7594
_exptl_absorpt_correction_T_min 0.4753
_exptl_absorpt_correction_type multi-scan
_exptl_absorpt_process_details SADABS
_exptl_crystal_colour clear
_exptl_crystal_density_diffrn 1.456
_exptl_crystal_density_meas ?
_exptl_crystal_density_method 'not measured'
_exptl_crystal_description block
_exptl_crystal_F_000 2248
_exptl_crystal_size_max 0.30
_exptl_crystal_size_mid 0.20
_exptl_crystal_size_min 0.10
_refine_diff_density_max 2.550
_refine_diff_density_min -1.039
_refine_diff_density_rms 0.243
_refine_ls_extinction_method none
_refine_ls_goodness_of_fit_ref 1.012
_refine_ls_hydrogen_treatment constr
_refine_ls_matrix_type full
_refine_ls_number_parameters 1066
_refine_ls_number_reflns 14861
_refine_ls_number_restraints 425
_refine_ls_restrained_S_all 1.002
_refine_ls_R_factor_all 0.1663
_refine_ls_R_factor_gt 0.0813
_refine_ls_shift/su_max 0.000
_refine_ls_shift/su_mean 0.000
_refine_ls_structure_factor_coef Fsqd
_refine_ls_weighting_details 'calc w=1/[\s^2^(Fo^2^)+(0.1290P)^2^+0.0000P] where P=(Fo^2^+2Fc^2^)/3'
_refine_ls_weighting_scheme calc
_refine_ls_wR_factor_gt 0.2059
_refine_ls_wR_factor_ref 0.2493
_reflns_number_gt 7807
_reflns_number_total 14861
_reflns_threshold_expression >2sigma(I)
_cod_data_source_file ic901807k_si_001.cif
_cod_data_source_block 08198_pl2182
_cod_depositor_comments
;
The following automatic conversions were performed:
'_symmetry_cell_setting' value 'Triclinic' changed to 'triclinic'
according to '/home/saulius/struct/CIF-dictionaries/cif_core.dic'
dictionary named 'cif_core.dic' version 2.4.1 from 2010-06-29.

Automatic conversion script
Id: cif_fix_enum 1527 2010-12-29 10:47:43Z saulius 

The following automatic conversions were performed:

'_exptl_crystal_density_meas' value 'n/a' was changed to '?' - the
value is perceived as not measured.

Automatic conversion script
Id: cif_fix_values 3008 2015-01-20 13:52:24Z robertas 
;
_cod_database_code 4303871

loop_
_symmetry_equiv_pos_as_xyz
'x, y, z'
'-x, -y, -z'

loop_
_atom_site_label
_atom_site_type_symbol
_atom_site_fract_x
_atom_site_fract_y
_atom_site_fract_z
_atom_site_U_iso_or_equiv
_atom_site_adp_type
_atom_site_occupancy
_atom_site_symmetry_multiplicity
_atom_site_calc_flag
_atom_site_refinement_flags
_atom_site_disorder_assembly
_atom_site_disorder_group
Dy1 Dy 0.31624(6) 0.75877(6) 0.85019(5) 0.0273(3) Uani 1 1 d . . .
Dy2 Dy 0.09666(6) 0.71810(6) 0.74850(5) 0.0281(3) Uani 1 1 d . B .
Dy3 Dy 0.28729(6) 0.76556(6) 0.65693(5) 0.0306(3) Uani 1 1 d . B .
Dy4 Dy 0.23190(6) 0.56150(6) 0.74195(5) 0.0286(3) Uani 1 1 d . B .
N1 N 0.5333(15) 1.2646(13) 0.7673(11) 0.067(7) Uani 1 1 d . . .
N2 N 0.6094(18) 1.3900(13) 0.7613(12) 0.073(7) Uani 1 1 d . . .
N3 N 0.5320(19) 1.3955(12) 0.7789(12) 0.075(8) Uani 1 1 d . . .
N4 N 0.0222(12) 0.9784(11) 1.1155(9) 0.043(5) Uani 1 1 d . . .
N5 N 0.0150(15) 1.0739(14) 1.1918(10) 0.064(7) Uani 1 1 d . . .
N6 N -0.0649(15) 1.0234(14) 1.1795(12) 0.065(6) Uani 1 1 d . . .
N7 N 0.6641(11) 0.5152(10) 0.5411(8) 0.033(4) Uani 1 1 d . . .
N8 N 0.7702(12) 0.5153(13) 0.4853(9) 0.053(5) Uani 1 1 d . . .
N9 N 0.7529(13) 0.4392(13) 0.5162(10) 0.059(6) Uani 1 1 d . . .
N10 N 0.4510(12) 0.3660(11) 1.0999(9) 0.044(5) Uani 1 1 d . . .
N11 N 0.5070(11) 0.3260(11) 1.1963(9) 0.043(5) Uani 1 1 d . . .
N12 N 0.5256(12) 0.2770(12) 1.1421(8) 0.048(5) Uani 1 1 d . . .
N13 N -0.2196(12) 0.2786(10) 0.8756(9) 0.043(5) Uani 1 1 d . . .
N14 N -0.3255(13) 0.2226(14) 0.9326(10) 0.059(6) Uani 1 1 d . . .
N15 N -0.3193(14) 0.1628(13) 0.8777(11) 0.066(7) Uani 1 1 d . . .
N16 N 0.0227(12) 1.1553(10) 0.5383(8) 0.039(5) Uani 1 1 d . . .
N17 N -0.0594(13) 1.2420(12) 0.5117(10) 0.050(5) Uani 1 1 d . . .
N18 N 0.0085(16) 1.2618(12) 0.4773(9) 0.058(6) Uani 1 1 d . . .
O1 O 0.4005(9) 0.8797(9) 0.8206(7) 0.041(4) Uani 1 1 d . . .
O2 O 0.3943(9) 0.8726(9) 0.7056(7) 0.042(4) Uani 1 1 d . . .
O3 O 0.0963(9) 0.7826(8) 0.8544(7) 0.035(4) Uani 1 1 d . . .
O4 O 0.2255(9) 0.8145(9) 0.9119(6) 0.038(4) Uani 1 1 d . . .
O5 O 0.3603(9) 0.6723(8) 0.6146(7) 0.040(4) Uani 1 1 d . . .
O6 O 0.3290(9) 0.5519(9) 0.6664(7) 0.039(4) Uani 1 1 d . . .
O7 O 0.3052(9) 0.5461(9) 0.8459(7) 0.042(4) Uani 1 1 d . . .
O8 O 0.3244(10) 0.6482(9) 0.9231(7) 0.044(4) Uani 1 1 d . . .
O9 O 0.1003(10) 0.4959(9) 0.7665(8) 0.047(4) Uani 1 1 d . . .
O10 O 0.0200(9) 0.5903(9) 0.7741(7) 0.042(4) Uani 1 1 d . . .
O11 O 0.0860(9) 0.8198(8) 0.6715(7) 0.040(4) Uani 1 1 d . . .
O12 O 0.2030(10) 0.8563(8) 0.6191(7) 0.042(4) Uani 1 1 d . . .
O13 O 0.2323(7) 0.8038(7) 0.7568(6) 0.027(3) Uani 1 1 d . . .
H13 H 0.2322 0.8638 0.7609 0.032 Uiso 1 1 calc R . .
O14 O 0.1930(8) 0.6578(7) 0.8184(7) 0.036(4) Uani 1 1 d . . .
O15 O 0.3337(8) 0.6908(8) 0.7514(6) 0.027(3) Uani 1 1 d . . .
H15 H 0.3917 0.6830 0.7507 0.032 Uiso 1 1 calc R . .
O16 O 0.1750(8) 0.6587(7) 0.6781(6) 0.030(3) Uani 1 1 d . . .
C1 C 0.4107(14) 0.9115(14) 0.7662(12) 0.042(6) Uani 1 1 d U . .
C2 C 0.4510(14) 1.0044(12) 0.7687(11) 0.036(6) Uani 1 1 d U . .
C3 C 0.4413(14) 1.0520(14) 0.8225(12) 0.046(6) Uani 1 1 d U . .
H3B H 0.4154 1.0272 0.8589 0.056 Uiso 1 1 calc R . .
C4 C 0.4696(16) 1.1378(16) 0.8242(14) 0.062(7) Uani 1 1 d U . .
H4A H 0.4623 1.1716 0.8611 0.075 Uiso 1 1 calc R . .
C5 C 0.5080(18) 1.1715(17) 0.7711(15) 0.069(8) Uani 1 1 d U . .
C6 C 0.5157(16) 1.1248(14) 0.7133(13) 0.060(7) Uani 1 1 d U . .
H6 H 0.5377 1.1498 0.6753 0.072 Uiso 1 1 calc R . .
C7 C 0.4888(16) 1.0386(16) 0.7148(14) 0.063(7) Uani 1 1 d U . .
H7A H 0.4967 1.0039 0.6787 0.076 Uiso 1 1 calc R . .
C8 C 0.4870(19) 1.3233(19) 0.7865(14) 0.071(8) Uani 1 1 d U . .
H8B H 0.4340 1.3118 0.8018 0.085 Uiso 1 1 calc R . .
C9 C 0.6100(17) 1.3117(17) 0.7542(13) 0.066(8) Uani 1 1 d U . .
H9B H 0.6552 1.2901 0.7421 0.079 Uiso 1 1 calc R . .
C10 C 0.1490(15) 0.8124(13) 0.9066(11) 0.036(5) Uani 1 1 d U . .
C11 C 0.1176(14) 0.8538(13) 0.9630(10) 0.035(5) Uani 1 1 d U . .
C12 C 0.1702(15) 0.8990(14) 1.0124(12) 0.050(7) Uani 1 1 d U . .
H12B H 0.2282 0.9030 1.0130 0.060 Uiso 1 1 calc R . .
C13 C 0.1401(15) 0.9413(14) 1.0642(12) 0.051(7) Uani 1 1 d U . .
H13A H 0.1774 0.9744 1.0987 0.061 Uiso 1 1 calc R . .
C14 C 0.0559(14) 0.9330(13) 1.0628(10) 0.036(5) Uani 1 1 d U . .
C15 C -0.0004(15) 0.8857(14) 1.0154(12) 0.048(6) Uani 1 1 d U . .
H15B H -0.0584 0.8798 1.0162 0.058 Uiso 1 1 calc R . .
C16 C 0.0330(16) 0.8443(15) 0.9632(11) 0.050(6) Uani 1 1 d U . .
H16A H -0.0039 0.8104 0.9289 0.060 Uiso 1 1 calc R . .
C17 C 0.0658(14) 1.0482(14) 1.1543(12) 0.057(7) Uani 1 1 d DU . .
H17B H 0.1226 1.0730 1.1539 0.068 Uiso 1 1 calc R . .
C18 C -0.0584(14) 0.9664(15) 1.1317(13) 0.063(7) Uani 1 1 d DU . .
H18B H -0.1029 0.9240 1.1120 0.075 Uiso 1 1 calc R . .
C19 C 0.3756(14) 0.6037(15) 0.6355(11) 0.041(6) Uani 1 1 d U . .
C20 C 0.4516(13) 0.5810(13) 0.6106(11) 0.039(6) Uani 1 1 d U . .
C21 C 0.4973(13) 0.6268(13) 0.5651(10) 0.037(6) Uani 1 1 d U . .
H21A H 0.4783 0.6732 0.5481 0.045 Uiso 1 1 calc R . .
C22 C 0.5681(15) 0.6102(14) 0.5428(12) 0.052(7) Uani 1 1 d U . .
H22 H 0.5984 0.6456 0.5137 0.062 Uiso 1 1 calc R . .
C23 C 0.5939(13) 0.5373(13) 0.5654(10) 0.032(5) Uani 1 1 d U . .
C24 C 0.5530(14) 0.4919(14) 0.6127(12) 0.047(6) Uani 1 1 d U . .
H24A H 0.5733 0.4472 0.6317 0.057 Uiso 1 1 calc R . .
C25 C 0.4804(13) 0.5126(13) 0.6329(10) 0.041(6) Uani 1 1 d U . .
H25A H 0.4504 0.4783 0.6628 0.049 Uiso 1 1 calc R . .
C26 C 0.7129(15) 0.5590(16) 0.4988(12) 0.054(7) Uani 1 1 d U . .
H26A H 0.7078 0.6107 0.4818 0.065 Uiso 1 1 calc R . .
C27 C 0.6905(15) 0.4435(14) 0.5493(12) 0.048(6) Uani 1 1 d U . .
H27A H 0.6661 0.4012 0.5762 0.057 Uiso 1 1 calc R . .
C28 C 0.3262(13) 0.5740(13) 0.9056(10) 0.031(5) Uani 1 1 d U . .
C29 C 0.3580(13) 0.5183(13) 0.9567(11) 0.040(6) Uani 1 1 d U . .
C30 C 0.3556(13) 0.4382(13) 0.9398(11) 0.041(6) Uani 1 1 d U . .
H30A H 0.3326 0.4162 0.8957 0.049 Uiso 1 1 calc R . .
C31 C 0.3863(14) 0.3880(14) 0.9861(12) 0.046(6) Uani 1 1 d U . .
H31A H 0.3861 0.3328 0.9727 0.055 Uiso 1 1 calc R . .
C32 C 0.4173(12) 0.4171(12) 1.0516(10) 0.030(5) Uani 1 1 d U . .
C33 C 0.4169(13) 0.4986(14) 1.0700(11) 0.044(6) Uani 1 1 d U . .
H33A H 0.4368 0.5194 1.1149 0.053 Uiso 1 1 calc R . .
C34 C 0.3873(13) 0.5504(13) 1.0225(11) 0.039(6) Uani 1 1 d U . .
H34A H 0.3872 0.6058 1.0349 0.047 Uiso 1 1 calc R . .
C35 C 0.4908(14) 0.3086(14) 1.0874(12) 0.048(6) Uani 1 1 d U . .
H35A H 0.4949 0.2903 1.0428 0.058 Uiso 1 1 calc R . .
C36 C 0.4672(15) 0.3790(14) 1.1686(12) 0.052(7) Uani 1 1 d U . .
H36A H 0.4513 0.4215 1.1931 0.062 Uiso 1 1 calc R . .
C37 C 0.0380(14) 0.5198(13) 0.7809(9) 0.030(5) Uani 1 1 d U . .
C38 C -0.0281(13) 0.4557(12) 0.8097(10) 0.031(5) Uani 1 1 d U . .
C39 C -0.0198(13) 0.3756(12) 0.8206(10) 0.034(5) Uani 1 1 d U . .
H39A H 0.0313 0.3612 0.8142 0.041 Uiso 1 1 calc R . .
C40 C -0.0821(14) 0.3160(13) 0.8402(11) 0.042(6) Uani 1 1 d U . .
H40A H -0.0751 0.2611 0.8443 0.051 Uiso 1 1 calc R . .
C41 C -0.1554(14) 0.3372(14) 0.8539(11) 0.042(6) Uani 1 1 d U . .
C42 C -0.1649(13) 0.4163(12) 0.8497(11) 0.035(5) Uani 1 1 d U . .
H42A H -0.2133 0.4318 0.8618 0.042 Uiso 1 1 calc R . .
C43 C -0.1013(15) 0.4741(15) 0.8271(12) 0.053(7) Uani 1 1 d U . .
H43A H -0.1084 0.5291 0.8234 0.064 Uiso 1 1 calc R . .
C44 C -0.2558(15) 0.2016(16) 0.8476(12) 0.054(7) Uani 1 1 d U . .
H44A H -0.2373 0.1779 0.8100 0.064 Uiso 1 1 calc R . .
C45 C -0.2637(14) 0.2880(16) 0.9315(13) 0.051(7) Uani 1 1 d U . .
H45A H -0.2509 0.3338 0.9632 0.061 Uiso 1 1 calc R . .
C46 C 0.1344(13) 0.8681(12) 0.6369(10) 0.029(5) Uani 1 1 d U . .
C47 C 0.1027(13) 0.9438(11) 0.6099(9) 0.028(5) Uani 1 1 d U . .
C48 C 0.0327(12) 0.9620(13) 0.6331(10) 0.035(5) Uani 1 1 d U . .
H48A H 0.0033 0.9283 0.6637 0.042 Uiso 1 1 calc R . .
C49 C 0.0072(14) 1.0326(14) 0.6091(11) 0.047(6) Uani 1 1 d U . .
H49A H -0.0403 1.0471 0.6241 0.056 Uiso 1 1 calc R . .
C50 C 0.0510(14) 1.0831(13) 0.5628(10) 0.036(5) Uani 1 1 d U . .
C51 C 0.1206(14) 1.0620(13) 0.5408(11) 0.044(6) Uani 1 1 d U . .
H51A H 0.1494 1.0956 0.5098 0.053 Uiso 1 1 calc R . .
C52 C 0.1497(14) 0.9924(12) 0.5631(11) 0.041(6) Uani 1 1 d U . .
H52 H 0.1975 0.9782 0.5482 0.049 Uiso 1 1 calc R . .
C53 C 0.0574(16) 1.2113(13) 0.4940(11) 0.047(6) Uani 1 1 d U . .
H53A H 0.1094 1.2128 0.4781 0.056 Uiso 1 1 calc R . .
C54 C -0.0517(14) 1.1762(13) 0.5494(11) 0.041(6) Uani 1 1 d U . .
H54A H -0.0900 1.1497 0.5778 0.049 Uiso 1 1 calc R . .
O17 O 0.3999(8) 0.8208(8) 0.9566(7) 0.036(4) Uani 1 1 d . . .
H17 H 0.3965 0.7841 0.9922 0.043 Uiso 1 1 calc R . .
C55 C 0.4504(17) 0.8966(16) 0.9759(14) 0.073(8) Uani 1 1 d U . .
H55A H 0.4722 0.8975 1.0237 0.109 Uiso 1 1 calc R . .
H55B H 0.4183 0.9395 0.9689 0.109 Uiso 1 1 calc R . .
H55C H 0.4966 0.9066 0.9488 0.109 Uiso 1 1 calc R . .
O18 O -0.0388(9) 0.7587(10) 0.7572(7) 0.053(5) Uani 1 1 d D . .
H18 H -0.0491 0.7709 0.8017 0.064 Uiso 1 1 calc R A 1
C56 C -0.105(2) 0.767(3) 0.7027(17) 0.046(12) Uiso 0.50 1 d PD B 1
H56A H -0.1492 0.7868 0.7224 0.070 Uiso 0.50 1 calc PR B 1
H56B H -0.1286 0.7126 0.6795 0.070 Uiso 0.50 1 calc PR B 1
H56C H -0.0822 0.8053 0.6704 0.070 Uiso 0.50 1 calc PR B 1
O19 O 0.0032(9) 0.6526(8) 0.6414(7) 0.040(4) Uani 1 1 d . . .
H19 H 0.0139 0.6836 0.6031 0.048 Uiso 1 1 calc R B .
C57 C -0.0567(18) 0.5855(18) 0.6267(14) 0.080(9) Uani 1 1 d U B .
H57A H -0.0776 0.5828 0.5786 0.120 Uiso 1 1 calc R . .
H57B H -0.1020 0.5877 0.6535 0.120 Uiso 1 1 calc R . .
H57C H -0.0345 0.5365 0.6372 0.120 Uiso 1 1 calc R . .
O20 O 0.3610(10) 0.8357(9) 0.5668(7) 0.057(5) Uani 1 1 d D . .
H20 H 0.3854 0.8019 0.5398 0.068 Uiso 1 1 calc R C 1
C58 C 0.373(2) 0.9234(12) 0.5490(17) 0.017(8) Uiso 0.50 1 d PD D 1
H58A H 0.4041 0.9318 0.5105 0.025 Uiso 0.50 1 calc PR D 1
H58B H 0.4029 0.9588 0.5877 0.025 Uiso 0.50 1 calc PR D 1
H58C H 0.3182 0.9370 0.5373 0.025 Uiso 0.50 1 calc PR D 1
O21 O 0.2070(9) 0.7039(9) 0.5471(7) 0.048(4) Uani 1 1 d . . .
O22 O 0.1505(9) 0.4881(9) 0.6326(7) 0.048(4) Uani 1 1 d . . .
H22A H 0.1675 0.5118 0.5925 0.058 Uiso 1 1 calc R . .
C60 C 0.0843(16) 0.4179(16) 0.6220(13) 0.068(8) Uani 1 1 d U . .
H60A H 0.0676 0.4062 0.5735 0.102 Uiso 1 1 calc R . .
H60B H 0.0371 0.4287 0.6433 0.102 Uiso 1 1 calc R . .
H60C H 0.1025 0.3705 0.6419 0.102 Uiso 1 1 calc R . .
O23 O 0.2403(10) 0.4184(9) 0.7450(8) 0.054(4) Uani 1 1 d D . .
H23 H 0.1921 0.3755 0.7401 0.065 Uiso 1 1 calc R E 1
C61 C 0.326(2) 0.401(5) 0.755(4) 0.14(2) Uiso 0.50 1 d PDU F 1
H61A H 0.3223 0.3438 0.7666 0.205 Uiso 0.50 1 calc PR F 1
H61B H 0.3594 0.4377 0.7917 0.205 Uiso 0.50 1 calc PR F 1
H61C H 0.3512 0.4106 0.7134 0.205 Uiso 0.50 1 calc PR F 1
C61A C 0.268(4) 0.363(3) 0.696(3) 0.103(19) Uiso 0.50 1 d PDU F 2
H61D H 0.2657 0.3089 0.7151 0.155 Uiso 0.50 1 calc PR F 2
H61E H 0.3252 0.3867 0.6888 0.155 Uiso 0.50 1 calc PR F 2
H61F H 0.2316 0.3572 0.6536 0.155 Uiso 0.50 1 calc PR F 2
O65 O 0.8683(12) 0.4098(11) 0.0625(10) 0.086(6) Uani 1 1 d DU . .
H65 H 0.8337 0.4096 0.0285 0.129 Uiso 1 1 calc R . .
C65 C 0.9465(15) 0.3965(18) 0.0411(14) 0.083(8) Uani 1 1 d DU . .
H65A H 0.9917 0.4147 0.0778 0.124 Uiso 1 1 calc R . .
H65B H 0.9585 0.4281 0.0014 0.124 Uiso 1 1 calc R . .
H65C H 0.9414 0.3379 0.0297 0.124 Uiso 1 1 calc R . .
O66 O 0.7535(15) 0.2409(16) 0.6647(11) 0.124(8) Uani 1 1 d DU . .
H66 H 0.7178 0.2350 0.6306 0.187 Uiso 1 1 calc R . .
C66 C 0.825(2) 0.310(2) 0.6554(17) 0.113(10) Uani 1 1 d DU . .
H66A H 0.8216 0.3585 0.6833 0.170 Uiso 1 1 calc R . .
H66B H 0.8215 0.3235 0.6079 0.170 Uiso 1 1 calc R . .
H66C H 0.8771 0.2934 0.6691 0.170 Uiso 1 1 calc R . .
O67 O 0.7852(12) 1.0290(11) 0.2265(11) 0.090(6) Uani 1 1 d DU . .
H67 H 0.7867 1.0248 0.1848 0.136 Uiso 1 1 calc R . .
C67 C 0.765(2) 0.9451(15) 0.2531(16) 0.102(9) Uani 1 1 d DU . .
H67A H 0.8153 0.9237 0.2620 0.153 Uiso 1 1 calc R . .
H67B H 0.7250 0.9083 0.2198 0.153 Uiso 1 1 calc R . .
H67C H 0.7400 0.9483 0.2951 0.153 Uiso 1 1 calc R . .
O68 O 0.2988(14) 0.4518(14) 0.2234(12) 0.112(8) Uani 1 1 d D . .
H68 H 0.3276 0.4996 0.2245 0.169 Uiso 1 1 calc R . .
C68 C 0.263(3) 0.438(3) 0.287(2) 0.21(2) Uani 1 1 d DU . .
H68A H 0.3007 0.4154 0.3187 0.310 Uiso 1 1 calc R . .
H68B H 0.2094 0.4000 0.2784 0.310 Uiso 1 1 calc R . .
H68C H 0.2559 0.4910 0.3058 0.310 Uiso 1 1 calc R . .
O69 O 0.5455(17) 0.269(2) 0.5906(16) 0.051(9) Uiso 0.50 1 d PD G 1
H69 H 0.5659 0.3068 0.6204 0.077 Uiso 0.50 1 calc PR G 1
C69 C 0.617(2) 0.237(2) 0.5614(16) 0.010(8) Uiso 0.50 1 d PD G 1
H69A H 0.6497 0.2801 0.5374 0.015 Uiso 0.50 1 calc PR G 1
H69B H 0.5937 0.1889 0.5303 0.015 Uiso 0.50 1 calc PR G 1
H69C H 0.6537 0.2204 0.5985 0.015 Uiso 0.50 1 calc PR G 1
O69A O 0.503(2) 0.173(2) 0.5323(18) 0.080(11) Uiso 0.50 1 d PD H 2
H69D H 0.4701 0.1550 0.5600 0.119 Uiso 0.50 1 calc PR H 2
C69A C 0.571(2) 0.236(2) 0.5665(19) 0.019(9) Uiso 0.50 1 d PD H 2
H69E H 0.5724 0.2886 0.5444 0.028 Uiso 0.50 1 calc PR H 2
H69F H 0.6236 0.2192 0.5640 0.028 Uiso 0.50 1 calc PR H 2
H69G H 0.5629 0.2439 0.6138 0.028 Uiso 0.50 1 calc PR H 2
O70 O 0.7167(19) 0.7539(18) 0.1478(15) 0.050(8) Uiso 0.50 1 d PD I 1
H70 H 0.7321 0.7692 0.1884 0.075 Uiso 0.50 1 calc PR I 1
C70 C 0.788(3) 0.784(4) 0.106(3) 0.11(2) Uiso 0.50 1 d PD I 1
H70A H 0.8152 0.7388 0.0966 0.168 Uiso 0.50 1 calc PR I 1
H70B H 0.8285 0.8293 0.1311 0.168 Uiso 0.50 1 calc PR I 1
H70C H 0.7659 0.8037 0.0632 0.168 Uiso 0.50 1 calc PR I 1
O70A O 0.819(2) 0.6728(19) 0.1561(16) 0.060(9) Uiso 0.50 1 d PD J 2
H70D H 0.8676 0.6918 0.1753 0.091 Uiso 0.50 1 calc PR J 2
C70A C 0.778(3) 0.741(3) 0.139(3) 0.059(14) Uiso 0.50 1 d PD J 2
H70E H 0.7609 0.7624 0.1801 0.089 Uiso 0.50 1 calc PR J 2
H70F H 0.7293 0.7208 0.1060 0.089 Uiso 0.50 1 calc PR J 2
H70G H 0.8166 0.7846 0.1204 0.089 Uiso 0.50 1 calc PR J 2
O71 O 0.751(2) 0.793(2) 0.5687(18) 0.079(11) Uiso 0.50 1 d PD K 1
H71 H 0.7939 0.8288 0.5822 0.119 Uiso 0.50 1 calc PR K 1
C71 C 0.677(4) 0.815(5) 0.598(4) 0.15(3) Uiso 0.50 1 d PD K 1
H71A H 0.6297 0.8070 0.5621 0.222 Uiso 0.50 1 calc PR K 1
H71B H 0.6913 0.8725 0.6146 0.222 Uiso 0.50 1 calc PR K 1
H71C H 0.6627 0.7794 0.6345 0.222 Uiso 0.50 1 calc PR K 1
O72 O 1.028(3) 0.191(3) 0.745(3) 0.15(2) Uiso 0.50 1 d PD L 1
H72 H 1.0480 0.1643 0.7177 0.225 Uiso 0.50 1 calc PR L 1
C72 C 0.943(3) 0.143(4) 0.756(3) 0.10(2) Uiso 0.50 1 d PD L 1
H72A H 0.9053 0.1408 0.7142 0.145 Uiso 0.50 1 calc PR L 1
H72B H 0.9229 0.1703 0.7924 0.145 Uiso 0.50 1 calc PR L 1
H72C H 0.9472 0.0872 0.7678 0.145 Uiso 0.50 1 calc PR L 1
O73 O 0.653(2) 0.832(2) 0.0527(18) 0.079(11) Uiso 0.50 1 d PD M 1
H73 H 0.6067 0.8369 0.0625 0.119 Uiso 0.50 1 calc PR M 1
C73 C 0.700(4) 0.913(3) 0.034(3) 0.10(2) Uiso 0.50 1 d PD M 1
H73A H 0.7051 0.9537 0.0715 0.144 Uiso 0.50 1 calc PR M 1
H73B H 0.6700 0.9306 -0.0061 0.144 Uiso 0.50 1 calc PR M 1
H73C H 0.7552 0.9078 0.0247 0.144 Uiso 0.50 1 calc PR M 1

loop_
_atom_site_aniso_label
_atom_site_aniso_U_11
_atom_site_aniso_U_22
_atom_site_aniso_U_33
_atom_site_aniso_U_23
_atom_site_aniso_U_13
_atom_site_aniso_U_12
Dy1 0.0366(6) 0.0228(6) 0.0264(6) 0.0100(4) 0.0044(5) 0.0134(5)
Dy2 0.0358(6) 0.0254(6) 0.0276(6) 0.0072(4) 0.0043(5) 0.0157(5)
Dy3 0.0406(7) 0.0303(6) 0.0295(6) 0.0132(5) 0.0076(5) 0.0237(5)
Dy4 0.0382(7) 0.0247(6) 0.0279(6) 0.0080(4) 0.0054(5) 0.0163(5)
N1 0.083(17) 0.037(13) 0.064(15) 0.011(11) 0.013(13) -0.032(13)
N2 0.10(2) 0.026(13) 0.086(18) 0.024(12) 0.019(16) 0.000(14)
N3 0.12(2) 0.020(13) 0.066(16) -0.011(11) -0.019(16) -0.009(14)
N4 0.052(13) 0.043(12) 0.037(11) 0.004(10) 0.006(10) 0.018(10)
N5 0.084(18) 0.083(17) 0.046(13) -0.014(12) 0.029(13) 0.057(15)
N6 0.064(17) 0.061(15) 0.077(17) -0.012(13) 0.014(13) 0.029(13)
N7 0.044(12) 0.036(11) 0.028(10) -0.011(8) 0.008(9) 0.025(9)
N8 0.054(14) 0.063(15) 0.042(12) 0.003(11) 0.001(10) 0.017(12)
N9 0.070(16) 0.057(14) 0.064(14) 0.011(12) 0.002(12) 0.045(12)
N10 0.066(14) 0.045(12) 0.036(12) 0.014(9) 0.005(10) 0.044(11)
N11 0.056(13) 0.048(12) 0.033(11) 0.012(10) -0.002(9) 0.032(10)
N12 0.076(15) 0.059(13) 0.015(10) 0.004(9) -0.009(10) 0.038(11)
N13 0.059(13) 0.020(10) 0.038(11) -0.002(9) -0.001(10) -0.009(10)
N14 0.068(16) 0.078(17) 0.033(12) 0.027(12) 0.000(11) 0.019(14)
N15 0.078(17) 0.056(15) 0.051(14) 0.032(12) 0.001(12) -0.013(12)
N16 0.063(13) 0.023(10) 0.037(11) 0.001(9) -0.011(10) 0.032(10)
N17 0.073(16) 0.048(13) 0.037(12) 0.004(10) -0.007(11) 0.041(12)
N18 0.12(2) 0.039(12) 0.022(11) 0.003(9) -0.004(12) 0.048(14)
O1 0.041(9) 0.045(10) 0.034(9) 0.028(8) 0.010(7) -0.005(7)
O2 0.047(10) 0.042(9) 0.038(9) 0.006(8) 0.017(8) 0.009(8)
O3 0.045(9) 0.041(9) 0.027(8) 0.010(7) 0.011(7) 0.023(7)
O4 0.043(10) 0.052(10) 0.028(8) 0.002(7) 0.010(7) 0.025(8)
O5 0.048(10) 0.032(9) 0.049(10) 0.010(7) 0.002(8) 0.028(8)
O6 0.039(9) 0.041(9) 0.052(10) 0.011(8) 0.035(8) 0.028(8)
O7 0.061(11) 0.048(10) 0.021(8) 0.004(7) -0.001(7) 0.023(8)
O8 0.079(12) 0.037(9) 0.027(8) 0.009(7) 0.003(8) 0.036(9)
O9 0.045(10) 0.041(10) 0.055(11) 0.002(8) 0.025(8) -0.003(8)
O10 0.042(10) 0.032(9) 0.053(10) 0.010(8) -0.001(8) 0.012(7)
O11 0.044(10) 0.034(9) 0.045(9) 0.014(7) -0.004(8) 0.018(7)
O12 0.066(11) 0.031(9) 0.042(9) 0.015(7) 0.012(8) 0.034(8)
O13 0.029(8) 0.019(7) 0.038(8) 0.009(6) 0.018(6) 0.009(6)
O14 0.044(9) 0.012(7) 0.054(10) -0.004(7) 0.015(8) 0.007(7)
O15 0.030(8) 0.038(8) 0.019(7) 0.012(6) 0.003(6) 0.020(7)
O16 0.037(9) 0.026(8) 0.033(8) 0.015(6) -0.001(7) 0.019(7)
C1 0.039(12) 0.050(13) 0.041(12) 0.002(11) -0.002(10) 0.023(10)
C2 0.054(13) 0.017(10) 0.036(11) 0.017(9) 0.005(10) 0.005(9)
C3 0.060(13) 0.035(12) 0.045(12) 0.030(10) 0.014(10) 0.005(10)
C4 0.062(14) 0.055(14) 0.071(14) 0.003(12) 0.018(12) 0.009(12)
C5 0.076(15) 0.058(14) 0.070(15) -0.001(13) -0.003(13) 0.018(12)
C6 0.088(15) 0.029(12) 0.064(14) 0.016(11) 0.018(12) 0.011(11)
C7 0.065(14) 0.053(14) 0.068(14) 0.000(12) 0.004(12) 0.009(12)
C8 0.078(16) 0.062(15) 0.071(15) -0.011(13) 0.006(13) 0.015(14)
C9 0.066(15) 0.062(15) 0.071(14) 0.038(12) -0.001(12) 0.019(12)
C10 0.038(12) 0.031(11) 0.041(12) 0.003(10) -0.002(10) 0.016(10)
C11 0.043(12) 0.038(11) 0.028(11) 0.011(9) 0.007(10) 0.016(10)
C12 0.049(13) 0.052(13) 0.057(13) -0.009(11) 0.008(11) 0.028(11)
C13 0.053(13) 0.045(13) 0.060(13) -0.014(11) 0.012(11) 0.022(11)
C14 0.045(12) 0.029(11) 0.033(11) -0.008(9) -0.007(10) 0.016(10)
C15 0.040(12) 0.058(13) 0.051(13) 0.001(11) 0.011(11) 0.015(11)
C16 0.063(14) 0.059(13) 0.026(11) -0.005(10) 0.000(10) 0.013(11)
C17 0.071(15) 0.048(13) 0.048(13) -0.010(11) -0.013(12) 0.020(12)
C18 0.070(15) 0.057(14) 0.065(14) -0.008(12) 0.014(12) 0.023(12)
C19 0.037(12) 0.056(13) 0.041(12) 0.007(11) 0.013(10) 0.026(11)
C20 0.043(12) 0.032(11) 0.052(12) 0.007(10) 0.006(10) 0.027(10)
C21 0.045(12) 0.034(11) 0.044(12) 0.014(10) 0.009(10) 0.030(10)
C22 0.055(13) 0.045(12) 0.066(13) 0.039(11) 0.013(11) 0.026(11)
C23 0.040(12) 0.034(11) 0.026(10) -0.008(9) 0.006(9) 0.015(9)
C24 0.051(13) 0.043(12) 0.058(13) 0.023(11) 0.015(11) 0.026(10)
C25 0.042(12) 0.048(12) 0.037(11) 0.012(10) 0.022(10) 0.009(10)
C26 0.060(14) 0.062(14) 0.053(13) 0.015(11) 0.020(11) 0.031(12)
C27 0.067(14) 0.034(12) 0.057(13) -0.001(10) 0.026(11) 0.035(11)
C28 0.038(12) 0.031(11) 0.026(11) -0.001(9) -0.005(9) 0.021(9)
C29 0.037(12) 0.036(12) 0.051(12) 0.021(10) 0.002(10) 0.021(10)
C30 0.046(12) 0.034(12) 0.041(12) 0.008(10) -0.008(10) 0.013(10)
C31 0.041(12) 0.038(12) 0.060(13) 0.003(11) 0.001(11) 0.011(10)
C32 0.029(11) 0.022(10) 0.037(11) 0.007(9) -0.008(9) 0.007(9)
C33 0.044(12) 0.051(13) 0.034(11) 0.006(10) -0.004(10) 0.003(10)
C34 0.045(12) 0.035(11) 0.042(12) 0.019(10) -0.006(10) 0.023(10)
C35 0.052(13) 0.041(12) 0.043(12) -0.004(11) -0.010(11) -0.002(11)
C36 0.070(14) 0.051(13) 0.050(13) 0.005(11) -0.002(11) 0.051(11)
C37 0.039(12) 0.029(11) 0.016(10) 0.007(9) -0.003(9) -0.004(10)
C38 0.032(11) 0.023(10) 0.030(10) 0.001(9) -0.008(9) -0.005(9)
C39 0.029(11) 0.031(11) 0.047(12) 0.008(9) 0.005(9) 0.016(9)
C40 0.058(13) 0.026(11) 0.047(12) 0.010(10) 0.014(11) 0.012(10)
C41 0.042(12) 0.037(12) 0.042(12) 0.014(10) 0.019(10) -0.010(10)
C42 0.038(12) 0.021(10) 0.052(12) 0.000(9) 0.010(10) 0.013(9)
C43 0.054(13) 0.036(12) 0.075(14) 0.006(11) 0.018(12) 0.014(11)
C44 0.060(14) 0.065(14) 0.034(12) 0.003(11) 0.015(11) 0.005(12)
C45 0.036(12) 0.058(14) 0.057(13) 0.000(11) 0.010(11) 0.002(11)
C46 0.036(8) 0.020(8) 0.033(8) 0.008(7) -0.001(7) 0.013(7)
C47 0.046(12) 0.016(10) 0.020(10) 0.003(8) -0.008(9) 0.005(9)
C48 0.033(11) 0.042(12) 0.043(11) 0.024(10) 0.011(9) 0.031(10)
C49 0.047(13) 0.054(13) 0.044(12) 0.001(11) 0.009(10) 0.021(11)
C50 0.050(12) 0.035(11) 0.028(11) -0.003(9) 0.007(10) 0.023(10)
C51 0.055(13) 0.039(12) 0.046(12) 0.021(10) 0.007(10) 0.023(10)
C52 0.053(13) 0.028(11) 0.048(12) 0.005(10) 0.001(10) 0.023(10)
C53 0.070(14) 0.023(11) 0.050(12) 0.006(10) -0.004(11) 0.024(11)
C54 0.051(13) 0.032(11) 0.049(12) 0.009(10) 0.005(10) 0.028(10)
O17 0.032(9) 0.027(8) 0.045(9) 0.007(7) 0.002(7) 0.000(7)
C55 0.082(11) 0.067(11) 0.066(11) 0.001(8) 0.011(8) 0.008(8)
O18 0.051(10) 0.093(13) 0.028(8) 0.001(8) 0.001(7) 0.046(10)
O19 0.057(10) 0.029(9) 0.038(9) 0.005(7) 0.007(8) 0.013(8)
C57 0.083(12) 0.081(11) 0.071(11) 0.005(8) 0.008(8) 0.005(8)
O20 0.071(12) 0.066(12) 0.048(10) 0.031(9) 0.019(9) 0.037(9)
O21 0.051(10) 0.051(10) 0.060(10) 0.010(8) 0.024(8) 0.042(8)
O22 0.057(11) 0.044(10) 0.039(9) 0.011(8) 0.008(8) 0.000(8)
C60 0.064(10) 0.070(11) 0.064(10) -0.002(8) 0.006(8) 0.002(8)
O23 0.066(12) 0.037(10) 0.058(11) -0.014(8) 0.013(9) 0.010(8)
O65 0.101(14) 0.077(12) 0.086(13) 0.008(10) 0.020(11) 0.030(11)
C65 0.097(15) 0.078(13) 0.076(13) 0.009(11) 0.010(12) 0.024(12)
O66 0.138(18) 0.162(19) 0.082(13) 0.017(14) 0.006(13) 0.055(15)
C66 0.119(17) 0.122(17) 0.098(14) 0.019(14) 0.013(13) 0.024(13)
O67 0.100(14) 0.074(12) 0.110(14) 0.016(11) 0.023(11) 0.040(11)
C67 0.099(14) 0.092(14) 0.117(15) 0.017(13) 0.013(13) 0.022(13)
O68 0.12(2) 0.091(17) 0.12(2) -0.009(15) -0.017(16) 0.034(15)
C68 0.20(3) 0.21(3) 0.20(3) 0.021(19) 0.029(19) 0.027(19)

loop_
_atom_type_symbol
_atom_type_description
_atom_type_scat_dispersion_real
_atom_type_scat_dispersion_imag
_atom_type_scat_source
C C 0.0033 0.0016 'International Tables Vol C Tables 4.2.6.8 and 6.1.1.4'
H H 0.0000 0.0000 'International Tables Vol C Tables 4.2.6.8 and 6.1.1.4'
N N 0.0061 0.0033 'International Tables Vol C Tables 4.2.6.8 and 6.1.1.4'
O O 0.0106 0.0060 'International Tables Vol C Tables 4.2.6.8 and 6.1.1.4'
Dy Dy -0.1892 4.4098 'International Tables Vol C Tables 4.2.6.8 and 6.1.1.4'

loop_
_geom_angle_atom_site_label_1
_geom_angle_atom_site_label_2
_geom_angle_atom_site_label_3
_geom_angle
_geom_angle_site_symmetry_1
_geom_angle_site_symmetry_3
_geom_angle_publ_flag
O15 Dy1 O1 90.6(5) . . ?
O15 Dy1 O4 147.3(5) . . ?
O1 Dy1 O4 100.1(5) . . ?
O15 Dy1 O14 72.9(5) . . ?
O1 Dy1 O14 145.4(5) . . ?
O4 Dy1 O14 81.1(5) . . ?
O15 Dy1 O8 97.1(4) . . ?
O1 Dy1 O8 139.3(5) . . ?
O4 Dy1 O8 94.6(5) . . ?
O14 Dy1 O8 74.2(5) . . ?
O15 Dy1 O13 71.5(4) . . ?
O1 Dy1 O13 76.2(4) . . ?
O4 Dy1 O13 81.1(4) . . ?
O14 Dy1 O13 69.8(4) . . ?
O8 Dy1 O13 143.9(5) . . ?
O15 Dy1 O17 138.8(4) . . ?
O1 Dy1 O17 74.6(5) . . ?
O4 Dy1 O17 73.9(5) . . ?
O14 Dy1 O17 136.9(5) . . ?
O8 Dy1 O17 73.5(5) . . ?
O13 Dy1 O17 137.1(4) . . ?
O15 Dy1 N12 68.8(5) . 2_667 ?
O1 Dy1 N12 75.8(5) . 2_667 ?
O4 Dy1 N12 143.8(5) . 2_667 ?
O14 Dy1 N12 122.7(5) . 2_667 ?
O8 Dy1 N12 70.1(5) . 2_667 ?
O13 Dy1 N12 130.5(4) . 2_667 ?
O17 Dy1 N12 70.4(5) . 2_667 ?
O15 Dy1 Dy4 38.1(3) . . ?
O1 Dy1 Dy4 127.7(4) . . ?
O4 Dy1 Dy4 119.1(4) . . ?
O14 Dy1 Dy4 38.0(3) . . ?
O8 Dy1 Dy4 73.7(3) . . ?
O13 Dy1 Dy4 77.3(3) . . ?
O17 Dy1 Dy4 145.5(3) . . ?
N12 Dy1 Dy4 88.8(4) 2_667 . ?
O15 Dy1 Dy3 36.9(3) . . ?
O1 Dy1 Dy3 71.7(3) . . ?
O4 Dy1 Dy3 118.4(3) . . ?
O14 Dy1 Dy3 77.4(3) . . ?
O8 Dy1 Dy3 131.9(3) . . ?
O13 Dy1 Dy3 37.3(3) . . ?
O17 Dy1 Dy3 145.7(3) . . ?
N12 Dy1 Dy3 94.9(3) 2_667 . ?
Dy4 Dy1 Dy3 60.10(3) . . ?
O15 Dy1 Dy2 77.0(3) . . ?
O1 Dy1 Dy2 111.8(3) . . ?
O4 Dy1 Dy2 70.3(3) . . ?
O14 Dy1 Dy2 35.7(3) . . ?
O8 Dy1 Dy2 108.9(4) . . ?
O13 Dy1 Dy2 36.0(3) . . ?
O17 Dy1 Dy2 144.2(3) . . ?
N12 Dy1 Dy2 145.1(4) 2_667 . ?
Dy4 Dy1 Dy2 59.07(3) . . ?
Dy3 Dy1 Dy2 58.82(3) . . ?
O11 Dy2 O10 138.8(5) . . ?
O11 Dy2 O3 104.9(5) . . ?
O10 Dy2 O3 95.1(5) . . ?
O11 Dy2 O16 90.1(5) . . ?
O10 Dy2 O16 93.3(5) . . ?
O3 Dy2 O16 145.6(5) . . ?
O11 Dy2 O13 74.6(5) . . ?
O10 Dy2 O13 144.7(4) . . ?
O3 Dy2 O13 82.6(5) . . ?
O16 Dy2 O13 71.7(4) . . ?
O11 Dy2 O14 143.8(5) . . ?
O10 Dy2 O14 74.9(5) . . ?
O3 Dy2 O14 78.3(4) . . ?
O16 Dy2 O14 71.8(4) . . ?
O13 Dy2 O14 70.0(4) . . ?
O11 Dy2 O18 73.0(5) . . ?
O10 Dy2 O18 81.5(5) . . ?
O3 Dy2 O18 68.9(5) . . ?
O16 Dy2 O18 145.5(4) . . ?
O13 Dy2 O18 128.7(5) . . ?
O14 Dy2 O18 137.4(5) . . ?
O11 Dy2 O19 71.0(5) . . ?
O10 Dy2 O19 71.6(5) . . ?
O3 Dy2 O19 143.5(5) . . ?
O16 Dy2 O19 70.5(4) . . ?
O13 Dy2 O19 127.8(4) . . ?
O14 Dy2 O19 127.1(4) . . ?
O18 Dy2 O19 75.5(5) . . ?
O11 Dy2 Dy4 125.9(4) . . ?
O10 Dy2 Dy4 71.7(4) . . ?
O3 Dy2 Dy4 116.7(3) . . ?
O16 Dy2 Dy4 36.8(3) . . ?
O13 Dy2 Dy4 78.0(3) . . ?
O14 Dy2 Dy4 38.4(3) . . ?
O18 Dy2 Dy4 152.9(4) . . ?
O19 Dy2 Dy4 91.8(3) . . ?
O11 Dy2 Dy3 69.2(4) . . ?
O10 Dy2 Dy3 129.2(4) . . ?
O3 Dy2 Dy3 120.5(4) . . ?
O16 Dy2 Dy3 37.0(3) . . ?
O13 Dy2 Dy3 38.0(3) . . ?
O14 Dy2 Dy3 78.2(3) . . ?
O18 Dy2 Dy3 142.2(4) . . ?
O19 Dy2 Dy3 92.6(3) . . ?
Dy4 Dy2 Dy3 60.65(3) . . ?
O11 Dy2 Dy1 111.0(4) . . ?
O10 Dy2 Dy1 109.7(3) . . ?
O3 Dy2 Dy1 69.4(3) . . ?
O16 Dy2 Dy1 76.4(3) . . ?
O13 Dy2 Dy1 36.6(3) . . ?
O14 Dy2 Dy1 35.3(3) . . ?
O18 Dy2 Dy1 137.6(3) . . ?
O19 Dy2 Dy1 146.8(3) . . ?
Dy4 Dy2 Dy1 59.36(3) . . ?
Dy3 Dy2 Dy1 60.11(3) . . ?
O2 Dy3 O12 92.7(5) . . ?
O2 Dy3 O5 102.5(5) . . ?
O12 Dy3 O5 140.5(5) . . ?
O2 Dy3 O16 145.2(5) . . ?
O12 Dy3 O16 94.9(5) . . ?
O5 Dy3 O16 92.8(5) . . ?
O2 Dy3 O13 78.4(5) . . ?
O12 Dy3 O13 75.9(4) . . ?
O5 Dy3 O13 142.6(4) . . ?
O16 Dy3 O13 70.8(4) . . ?
O2 Dy3 O15 83.6(5) . . ?
O12 Dy3 O15 145.9(5) . . ?
O5 Dy3 O15 72.8(4) . . ?
O16 Dy3 O15 71.3(4) . . ?
O13 Dy3 O15 70.1(4) . . ?
O2 Dy3 O20 70.8(5) . . ?
O12 Dy3 O20 77.3(5) . . ?
O5 Dy3 O20 73.8(5) . . ?
O16 Dy3 O20 144.0(5) . . ?
O13 Dy3 O20 137.7(5) . . ?
O15 Dy3 O20 131.8(5) . . ?
O2 Dy3 O21 143.7(5) . . ?
O12 Dy3 O21 73.3(5) . . ?
O5 Dy3 O21 73.0(4) . . ?
O16 Dy3 O21 70.6(5) . . ?
O13 Dy3 O21 127.3(4) . . ?
O15 Dy3 O21 126.4(4) . . ?
O20 Dy3 O21 73.5(5) . . ?
O2 Dy3 Dy2 115.9(3) . . ?
O12 Dy3 Dy2 73.4(4) . . ?
O5 Dy3 Dy2 128.0(4) . . ?
O16 Dy3 Dy2 36.5(3) . . ?
O13 Dy3 Dy2 37.6(3) . . ?
O15 Dy3 Dy2 77.8(3) . . ?
O20 Dy3 Dy2 150.1(3) . . ?
O21 Dy3 Dy2 92.4(3) . . ?
O2 Dy3 Dy4 121.5(3) . . ?
O12 Dy3 Dy4 129.9(4) . . ?
O5 Dy3 Dy4 71.0(3) . . ?
O16 Dy3 Dy4 36.1(3) . . ?
O13 Dy3 Dy4 76.9(3) . . ?
O15 Dy3 Dy4 38.1(3) . . ?
O20 Dy3 Dy4 144.5(4) . . ?
O21 Dy3 Dy4 91.7(3) . . ?
Dy2 Dy3 Dy4 59.57(3) . . ?
O2 Dy3 Dy1 68.9(3) . . ?
O12 Dy3 Dy1 112.4(3) . . ?
O5 Dy3 Dy1 107.1(3) . . ?
O16 Dy3 Dy1 76.9(3) . . ?
O13 Dy3 Dy1 37.5(3) . . ?
O15 Dy3 Dy1 35.2(3) . . ?
O20 Dy3 Dy1 138.8(4) . . ?
O21 Dy3 Dy1 147.4(3) . . ?
Dy2 Dy3 Dy1 61.07(3) . . ?
Dy4 Dy3 Dy1 59.34(3) . . ?
O7 Dy4 O9 97.1(5) . . ?
O7 Dy4 O6 102.4(5) . . ?
O9 Dy4 O6 141.3(5) . . ?
O7 Dy4 O16 142.3(5) . . ?
O9 Dy4 O16 91.4(5) . . ?
O6 Dy4 O16 93.0(5) . . ?
O7 Dy4 O23 73.4(5) . . ?
O9 Dy4 O23 76.6(5) . . ?
O6 Dy4 O23 77.5(5) . . ?
O16 Dy4 O23 144.1(5) . . ?
O7 Dy4 O14 75.6(5) . . ?
O9 Dy4 O14 75.2(5) . . ?
O6 Dy4 O14 141.9(5) . . ?
O16 Dy4 O14 71.2(5) . . ?
O23 Dy4 O14 134.6(5) . . ?
O7 Dy4 O15 81.0(5) . . ?
O9 Dy4 O15 144.9(5) . . ?
O6 Dy4 O15 71.9(5) . . ?
O16 Dy4 O15 71.4(4) . . ?
O23 Dy4 O15 134.4(5) . . ?
O14 Dy4 O15 70.3(4) . . ?
O7 Dy4 O22 145.8(5) . . ?
O9 Dy4 O22 72.3(5) . . ?
O6 Dy4 O22 72.7(5) . . ?
O16 Dy4 O22 71.6(5) . . ?
O23 Dy4 O22 72.5(5) . . ?
O14 Dy4 O22 129.2(5) . . ?
O15 Dy4 O22 126.4(4) . . ?
O7 Dy4 Dy2 113.6(4) . . ?
O9 Dy4 Dy2 70.7(4) . . ?
O6 Dy4 Dy2 128.0(3) . . ?
O16 Dy4 Dy2 36.5(3) . . ?
O23 Dy4 Dy2 147.1(4) . . ?
O14 Dy4 Dy2 37.9(3) . . ?
O15 Dy4 Dy2 77.9(3) . . ?
O22 Dy4 Dy2 93.9(3) . . ?
O7 Dy4 Dy1 64.7(4) . . ?
O9 Dy4 Dy1 111.6(4) . . ?
O6 Dy4 Dy1 106.9(4) . . ?
O16 Dy4 Dy1 78.0(3) . . ?
O23 Dy4 Dy1 137.9(4) . . ?
O14 Dy4 Dy1 37.2(3) . . ?
O15 Dy4 Dy1 36.1(3) . . ?
O22 Dy4 Dy1 149.5(3) . . ?
Dy2 Dy4 Dy1 61.56(3) . . ?
O7 Dy4 Dy3 118.6(4) . . ?
O9 Dy4 Dy3 126.9(4) . . ?
O6 Dy4 Dy3 70.5(3) . . ?
O16 Dy4 Dy3 36.4(3) . . ?
O23 Dy4 Dy3 147.5(4) . . ?
O14 Dy4 Dy3 77.3(3) . . ?
O15 Dy4 Dy3 38.0(3) . . ?
O22 Dy4 Dy3 92.2(3) . . ?
Dy2 Dy4 Dy3 59.78(3) . . ?
Dy1 Dy4 Dy3 60.56(3) . . ?
C9 N1 C8 105(2) . . ?
C9 N1 C5 128(3) . . ?
C8 N1 C5 126(2) . . ?
C9 N2 N3 107(2) . . ?
C8 N3 N2 112(2) . . ?
C18 N4 C17 105.1(16) . . ?
C18 N4 C14 129.0(19) . . ?
C17 N4 C14 125.6(19) . . ?
C17 N5 N6 111(2) . . ?
C18 N6 N5 104.3(19) . . ?
C27 N7 C26 106.4(19) . . ?
C27 N7 C23 127(2) . . ?
C26 N7 C23 125.8(18) . . ?
C26 N8 N9 109(2) . . ?
C27 N9 N8 104.6(18) . . ?
C35 N10 C36 103.3(18) . . ?
C35 N10 C32 127.0(19) . . ?
C36 N10 C32 128.0(18) . . ?
C36 N11 N12 106.8(17) . . ?
C35 N12 N11 102.0(17) . . ?
C35 N12 Dy1 122.6(16) . 2_667 ?
N11 N12 Dy1 118.5(12) . 2_667 ?
C44 N13 C41 129(2) . . ?
C44 N13 C45 104.5(19) . . ?
C41 N13 C45 126.8(19) . . ?
C45 N14 N15 108(2) . . ?
C44 N15 N14 104(2) . . ?
C53 N16 C54 105.9(17) . . ?
C53 N16 C50 128.5(19) . . ?
C54 N16 C50 125.3(19) . . ?
C54 N17 N18 108.8(18) . . ?
C53 N18 N17 107.9(19) . . ?
C1 O1 Dy1 133.3(15) . . ?
C1 O2 Dy3 133.0(14) . . ?
C10 O3 Dy2 138.2(14) . . ?
C10 O4 Dy1 136.3(14) . . ?
C19 O5 Dy3 132.6(13) . . ?
C19 O6 Dy4 134.0(13) . . ?
C28 O7 Dy4 145.8(13) . . ?
C28 O8 Dy1 127.0(12) . . ?
C37 O9 Dy4 134.7(14) . . ?
C37 O10 Dy2 132.8(14) . . ?
C46 O11 Dy2 137.6(13) . . ?
C46 O12 Dy3 131.3(12) . . ?
Dy2 O13 Dy3 104.4(5) . . ?
Dy2 O13 Dy1 107.4(4) . . ?
Dy3 O13 Dy1 105.2(4) . . ?
Dy1 O14 Dy2 109.0(5) . . ?
Dy1 O14 Dy4 104.8(5) . . ?
Dy2 O14 Dy4 103.7(5) . . ?
Dy1 O15 Dy3 107.9(5) . . ?
Dy1 O15 Dy4 105.8(5) . . ?
Dy3 O15 Dy4 103.9(4) . . ?
Dy2 O16 Dy4 106.7(5) . . ?
Dy2 O16 Dy3 106.5(5) . . ?
Dy4 O16 Dy3 107.4(5) . . ?
O1 C1 O2 126(2) . . ?
O1 C1 C2 117(2) . . ?
O2 C1 C2 117(2) . . ?
C3 C2 C7 121(2) . . ?
C3 C2 C1 118(2) . . ?
C7 C2 C1 121(2) . . ?
C2 C3 C4 120(2) . . ?
C5 C4 C3 118(3) . . ?
C4 C5 C6 123(3) . . ?
C4 C5 N1 121(3) . . ?
C6 C5 N1 116(2) . . ?
C5 C6 C7 116(2) . . ?
C2 C7 C6 120(3) . . ?
N3 C8 N1 106(3) . . ?
N2 C9 N1 109(3) . . ?
O4 C10 O3 125(2) . . ?
O4 C10 C11 117(2) . . ?
O3 C10 C11 118(2) . . ?
C12 C11 C16 120(2) . . ?
C12 C11 C10 121(2) . . ?
C16 C11 C10 119(2) . . ?
C11 C12 C13 121(2) . . ?
C14 C13 C12 118(2) . . ?
C15 C14 C13 123(2) . . ?
C15 C14 N4 117(2) . . ?
C13 C14 N4 119.9(19) . . ?
C14 C15 C16 116(2) . . ?
C11 C16 C15 121(2) . . ?
N5 C17 N4 109(2) . . ?
N6 C18 N4 111.1(19) . . ?
O6 C19 O5 126.0(19) . . ?
O6 C19 C20 119.2(19) . . ?
O5 C19 C20 114(2) . . ?
C25 C20 C21 115.4(19) . . ?
C25 C20 C19 121(2) . . ?
C21 C20 C19 123.3(18) . . ?
C22 C21 C20 125.3(19) . . ?
C21 C22 C23 117(2) . . ?
C24 C23 N7 120.9(19) . . ?
C24 C23 C22 120(2) . . ?
N7 C23 C22 119.3(19) . . ?
C23 C24 C25 120(2) . . ?
C20 C25 C24 122(2) . . ?
N8 C26 N7 108(2) . . ?
N9 C27 N7 113(2) . . ?
O7 C28 O8 121.6(18) . . ?
O7 C28 C29 117.9(19) . . ?
O8 C28 C29 120.4(19) . . ?
C30 C29 C34 120.4(19) . . ?
C30 C29 C28 121(2) . . ?
C34 C29 C28 118.6(19) . . ?
C29 C30 C31 121(2) . . ?
C32 C31 C30 121(2) . . ?
C31 C32 C33 118.3(19) . . ?
C31 C32 N10 121.6(19) . . ?
C33 C32 N10 120.1(19) . . ?
C32 C33 C34 121(2) . . ?
C29 C34 C33 119(2) . . ?
N10 C35 N12 115(2) . . ?
N11 C36 N10 112(2) . . ?
O9 C37 O10 129(2) . . ?
O9 C37 C38 116.4(19) . . ?
O10 C37 C38 115(2) . . ?
C39 C38 C43 115(2) . . ?
C39 C38 C37 123(2) . . ?
C43 C38 C37 122(2) . . ?
C40 C39 C38 123(2) . . ?
C39 C40 C41 119(2) . . ?
C42 C41 C40 121(2) . . ?
C42 C41 N13 118(2) . . ?
C40 C41 N13 121(2) . . ?
C41 C42 C43 118(2) . . ?
C38 C43 C42 124(2) . . ?
N15 C44 N13 114(2) . . ?
N14 C45 N13 110(2) . . ?
O12 C46 O11 126.1(18) . . ?
O12 C46 C47 117.4(18) . . ?
O11 C46 C47 116.2(19) . . ?
C48 C47 C52 124.1(18) . . ?
C48 C47 C46 118.5(18) . . ?
C52 C47 C46 117.4(19) . . ?
C47 C48 C49 117(2) . . ?
C48 C49 C50 122(2) . . ?
C51 C50 C49 119.2(19) . . ?
C51 C50 N16 120(2) . . ?
C49 C50 N16 120.6(19) . . ?
C50 C51 C52 122(2) . . ?
C51 C52 C47 116(2) . . ?
N18 C53 N16 110(2) . . ?
N17 C54 N16 107(2) . . ?
C55 O17 Dy1 134.5(14) . . ?
C56 O18 Dy2 129.3(19) . . ?
C57 O19 Dy2 135.4(15) . . ?
C58 O20 Dy3 129.2(16) . . ?
C60 O22 Dy4 130.8(14) . . ?
C61A O23 C61 58(3) . . ?
C61A O23 Dy4 132(3) . . ?
C61 O23 Dy4 116(3) . . ?

loop_
_geom_bond_atom_site_label_1
_geom_bond_atom_site_label_2
_geom_bond_distance
_geom_bond_site_symmetry_2
_geom_bond_publ_flag
Dy1 O15 2.304(12) . ?
Dy1 O1 2.311(13) . ?
Dy1 O4 2.345(13) . ?
Dy1 O14 2.349(13) . ?
Dy1 O8 2.370(13) . ?
Dy1 O13 2.403(12) . ?
Dy1 O17 2.449(13) . ?
Dy1 N12 2.772(19) 2_667 ?
Dy1 Dy4 3.7599(16) . ?
Dy1 Dy3 3.8066(16) . ?
Dy1 Dy2 3.8426(16) . ?
Dy2 O11 2.314(13) . ?
Dy2 O10 2.320(14) . ?
Dy2 O3 2.326(14) . ?
Dy2 O16 2.330(13) . ?
Dy2 O13 2.365(12) . ?
Dy2 O14 2.372(13) . ?
Dy2 O18 2.478(14) . ?
Dy2 O19 2.538(14) . ?
Dy2 Dy4 3.7485(15) . ?
Dy2 Dy3 3.7565(16) . ?
Dy3 O2 2.315(15) . ?
Dy3 O12 2.322(13) . ?
Dy3 O5 2.331(13) . ?
Dy3 O16 2.358(13) . ?
Dy3 O13 2.389(12) . ?
Dy3 O15 2.403(11) . ?
Dy3 O20 2.454(14) . ?
Dy3 O21 2.481(16) . ?
Dy3 Dy4 3.7891(15) . ?
Dy4 O7 2.309(13) . ?
Dy4 O9 2.322(15) . ?
Dy4 O6 2.336(13) . ?
Dy4 O16 2.343(11) . ?
Dy4 O23 2.393(15) . ?
Dy4 O14 2.395(13) . ?
Dy4 O15 2.409(13) . ?
Dy4 O22 2.539(14) . ?
N1 C9 1.39(3) . ?
N1 C8 1.42(3) . ?
N1 C5 1.51(3) . ?
N2 C9 1.30(3) . ?
N2 N3 1.38(3) . ?
N3 C8 1.29(3) . ?
N4 C18 1.38(3) . ?
N4 C17 1.38(3) . ?
N4 C14 1.49(3) . ?
N5 C17 1.30(3) . ?
N5 N6 1.39(3) . ?
N6 C18 1.34(3) . ?
N7 C27 1.35(2) . ?
N7 C26 1.35(3) . ?
N7 C23 1.41(2) . ?
N8 C26 1.35(3) . ?
N8 N9 1.40(3) . ?
N9 C27 1.29(3) . ?
N10 C35 1.29(3) . ?
N10 C36 1.36(3) . ?
N10 C32 1.43(2) . ?
N11 C36 1.29(2) . ?
N11 N12 1.42(2) . ?
N12 C35 1.33(3) . ?
N12 Dy1 2.772(18) 2_667 ?
N13 C44 1.36(3) . ?
N13 C41 1.39(3) . ?
N13 C45 1.41(3) . ?
N14 C45 1.32(3) . ?
N14 N15 1.47(3) . ?
N15 C44 1.32(3) . ?
N16 C53 1.37(3) . ?
N16 C54 1.38(3) . ?
N16 C50 1.44(2) . ?
N17 C54 1.35(3) . ?
N17 N18 1.36(3) . ?
N18 C53 1.30(3) . ?
O1 C1 1.22(2) . ?
O2 C1 1.32(2) . ?
O3 C10 1.28(2) . ?
O4 C10 1.24(2) . ?
O5 C19 1.28(2) . ?
O6 C19 1.25(2) . ?
O7 C28 1.24(2) . ?
O8 C28 1.27(2) . ?
O9 C37 1.23(2) . ?
O10 C37 1.26(2) . ?
O11 C46 1.28(2) . ?
O12 C46 1.27(2) . ?
C1 C2 1.53(3) . ?
C2 C3 1.35(3) . ?
C2 C7 1.37(3) . ?
C3 C4 1.39(3) . ?
C4 C5 1.36(4) . ?
C5 C6 1.39(3) . ?
C6 C7 1.40(3) . ?
C10 C11 1.49(3) . ?
C11 C12 1.32(3) . ?
C11 C16 1.37(3) . ?
C12 C13 1.42(3) . ?
C13 C14 1.36(3) . ?
C14 C15 1.34(3) . ?
C15 C16 1.44(3) . ?
C19 C20 1.51(3) . ?
C20 C25 1.38(3) . ?
C20 C21 1.38(3) . ?
C21 C22 1.37(3) . ?
C22 C23 1.42(3) . ?
C23 C24 1.36(3) . ?
C24 C25 1.40(3) . ?
C28 C29 1.50(3) . ?
C29 C30 1.34(3) . ?
C29 C34 1.39(3) . ?
C30 C31 1.37(3) . ?
C31 C32 1.37(3) . ?
C32 C33 1.38(3) . ?
C33 C34 1.40(3) . ?
C37 C38 1.52(3) . ?
C38 C39 1.38(3) . ?
C38 C43 1.38(3) . ?
C39 C40 1.36(3) . ?
C40 C41 1.38(3) . ?
C41 C42 1.35(3) . ?
C42 C43 1.39(3) . ?
C46 C47 1.53(3) . ?
C47 C48 1.37(3) . ?
C47 C52 1.43(3) . ?
C48 C49 1.39(3) . ?
C49 C50 1.41(3) . ?
C50 C51 1.38(3) . ?
C51 C52 1.40(3) . ?
O17 C55 1.37(3) . ?
O18 C56 1.473(10) . ?
O19 C57 1.32(3) . ?
O20 C58 1.474(10) . ?
O22 C60 1.41(3) . ?
O23 C61A 1.481(10) . ?
O23 C61 1.481(10) . ?
O65 C65 1.457(17) . ?
O66 C66 1.486(18) . ?
O67 C67 1.480(17) . ?
O68 C68 1.448(19) . ?
O69 C69 1.558(19) . ?
O69A C69A 1.449(19) . ?
O70 C70 1.52(2) . ?
O70A C70A 1.453(19) . ?
O71 C71 1.51(2) . ?
O72 C72 1.48(2) . ?
O73 C73 1.47(2) . ?
